data_4083498
loop_
_publ_author_name
'Inoue, Shigeyoshi'
'Ichinohe, Masaaki'
'Sekiguchi, Akira'

_publ_section_title
;
 Isolable Alkali-Metal-Substituted Silyl Radicals (tBu2MeSi)2SiM (M = Li,
 Na, K): Electronically and Sterically Accessible Planar Silyl Radicals
;
_journal_issue 7
_journal_name_full Organometallics
_journal_page_first 1358
_journal_paper_doi 10.1021/om8000185
_journal_volume 27
_journal_year 2008
_chemical_formula_sum 'C28 H62 Na O5 Si3'
_chemical_formula_weight 586.04
_chemical_name_systematic
; 
 1,1,3,3-tetra-tert-butyl-1,3-dimethyl-
 2-[(1,4,7,10,13-pentaoxacyclopentadecane)sodio]trisilan-2-yl 
;
_space_group_IT_number 2
_symmetry_cell_setting triclinic
_symmetry_space_group_name_Hall '-P 1'
_symmetry_space_group_name_H-M 'P -1'
_atom_sites_solution_hydrogens geom
_atom_sites_solution_primary direct
_atom_sites_solution_secondary difmap
_audit_creation_method SHELXL-97
_cell_angle_alpha 71.941(3)
_cell_angle_beta 78.913(3)
_cell_angle_gamma 72.570(3)
_cell_formula_units_Z 2
_cell_length_a 11.2680(7)
_cell_length_b 11.6250(6)
_cell_length_c 15.3150(8)
_cell_measurement_reflns_used 13842
_cell_measurement_temperature 150.0(1)
_cell_measurement_theta_max 25.19
_cell_measurement_theta_min 2.31
_cell_volume 1808.75(18)
_computing_cell_refinement 'HKL scalepack'
_computing_data_collection 'MacScience Xpress'
_computing_data_reduction Denzo
_computing_molecular_graphics ORTEP
_computing_publication_material CIFTAB
_computing_structure_refinement 'SHELXL-97 (Sheldrick, 1997)'
_computing_structure_solution SIR92
_diffrn_ambient_temperature 150.0(1)
_diffrn_measured_fraction_theta_full 0.929
_diffrn_measured_fraction_theta_max 0.929
_diffrn_measurement_device 'MacScience DIP2030 Image plate'
_diffrn_radiation_monochromator graphite
_diffrn_radiation_source 'rotating anode'
_diffrn_radiation_type MoK\a
_diffrn_radiation_wavelength 0.71070
_diffrn_reflns_av_R_equivalents 0.0180
_diffrn_reflns_av_sigmaI/netI 0.0321
_diffrn_reflns_limit_h_max 13
_diffrn_reflns_limit_h_min 0
_diffrn_reflns_limit_k_max 13
_diffrn_reflns_limit_k_min -12
_diffrn_reflns_limit_l_max 18
_diffrn_reflns_limit_l_min -17
_diffrn_reflns_number 13842
_diffrn_reflns_theta_full 25.19
_diffrn_reflns_theta_max 25.19
_diffrn_reflns_theta_min 2.31
_exptl_absorpt_coefficient_mu 0.174
_exptl_absorpt_correction_type none
_exptl_crystal_colour 'pale yellow'
_exptl_crystal_density_diffrn 1.076
_exptl_crystal_density_meas ?
_exptl_crystal_description plate
_exptl_crystal_F_000 646
_exptl_crystal_size_max 0.4
_exptl_crystal_size_mid 0.3
_exptl_crystal_size_min 0.1
_refine_diff_density_max 0.519
_refine_diff_density_min -0.266
_refine_diff_density_rms 0.055
_refine_ls_extinction_coef 0.032(3)
_refine_ls_extinction_expression Fc^*^=kFc[1+0.001xFc^2^\l^3^/sin(2\q)]^-1/4^
_refine_ls_extinction_method SHELXL
_refine_ls_goodness_of_fit_ref 1.006
_refine_ls_hydrogen_treatment constr
_refine_ls_matrix_type full
_refine_ls_number_parameters 335
_refine_ls_number_reflns 6049
_refine_ls_number_restraints 0
_refine_ls_restrained_S_all 1.006
_refine_ls_R_factor_all 0.0467
_refine_ls_R_factor_gt 0.0427
_refine_ls_shift/su_max 0.001
_refine_ls_shift/su_mean 0.000
_refine_ls_structure_factor_coef Fsqd
_refine_ls_weighting_details 'calc w=1/[\s^2^(Fo^2^)+(0.0767P)^2^+0.6963P] where P=(Fo^2^+2Fc^2^)/3'
_refine_ls_weighting_scheme calc
_refine_ls_wR_factor_gt 0.1190
_refine_ls_wR_factor_ref 0.1230
_reflns_number_gt 5439
_reflns_number_total 6049
_reflns_threshold_expression >2sigma(I)
_cod_data_source_file om8000185-file004.cif
_cod_data_source_block shelxl
_cod_depositor_comments
;
The following automatic conversions were performed:

'_symmetry_cell_setting' value 'Triclinic' changed to 'triclinic'
according to
/usr/data/users/saulius/automatic-downloads/retrospective/ACS/lib/dictionaries/cif_core.dic
dictionary named 'cif_core.dic' version 2.4.2 from 2011-04-26.

Automatic conversion script
Id: cif_fix_values 2281 2013-09-26 08:29:07Z andrius 

The following automatic conversions were performed:

'_exptl_crystal_density_meas' value 'not measured' was changed to '?'
- the value is perceived as not measured.

Automatic conversion script
Id: cif_fix_values 3008 2015-01-20 13:52:24Z robertas 
;
_cod_original_cell_volume 1808.75(17)
_cod_original_sg_symbol_H-M 'P -1          '
_cod_database_code 4083498

loop_
_symmetry_equiv_pos_as_xyz
'x, y, z'
'-x, -y, -z'

loop_
_atom_site_label
_atom_site_type_symbol
_atom_site_fract_x
_atom_site_fract_y
_atom_site_fract_z
_atom_site_U_iso_or_equiv
_atom_site_adp_type
_atom_site_occupancy
_atom_site_symmetry_multiplicity
_atom_site_calc_flag
_atom_site_refinement_flags
Si1 Si 0.74163(4) 0.23670(4) 0.25809(3) 0.02874(15) Uani 1 1 d .
Si2 Si 0.54370(4) 0.37388(4) 0.28634(3) 0.02719(14) Uani 1 1 d .
Si3 Si 0.70389(4) 0.11809(4) 0.17030(3) 0.02834(14) Uani 1 1 d .
Na1 Na 1.00427(6) 0.24806(7) 0.27716(5) 0.03553(19) Uani 1 1 d .
O1 O 1.20466(13) 0.14106(13) 0.21062(10) 0.0438(3) Uani 1 1 d .
O2 O 1.12405(13) 0.05126(14) 0.39069(10) 0.0478(4) Uani 1 1 d .
O3 O 1.04515(15) 0.28098(14) 0.42205(10) 0.0518(4) Uani 1 1 d .
O4 O 0.98562(14) 0.46534(14) 0.26891(10) 0.0464(4) Uani 1 1 d .
O5 O 1.06175(12) 0.36600(13) 0.11666(9) 0.0427(3) Uani 1 1 d .
C1 C 0.41347(18) 0.39509(19) 0.21617(14) 0.0413(4) Uani 1 1 d .
H1A H 0.4394 0.4261 0.1517 0.062 Uiso 1 1 calc R
H1B H 0.3400 0.4538 0.2345 0.062 Uiso 1 1 calc R
H1C H 0.3951 0.3161 0.2268 0.062 Uiso 1 1 calc R
C2 C 0.47597(17) 0.31091(17) 0.41323(13) 0.0354(4) Uani 1 1 d .
C3 C 0.4680(3) 0.1780(2) 0.42426(18) 0.0726(8) Uani 1 1 d .
H3A H 0.5494 0.1277 0.4087 0.109 Uiso 1 1 calc R
H3B H 0.4112 0.1806 0.3839 0.109 Uiso 1 1 calc R
H3C H 0.4384 0.1422 0.4871 0.109 Uiso 1 1 calc R
C4 C 0.3456(2) 0.3884(3) 0.43959(17) 0.0662(7) Uani 1 1 d .
H4A H 0.2903 0.3965 0.3963 0.099 Uiso 1 1 calc R
H4B H 0.3502 0.4699 0.4385 0.099 Uiso 1 1 calc R
H4C H 0.3143 0.3472 0.5005 0.099 Uiso 1 1 calc R
C5 C 0.5616(2) 0.3011(2) 0.48298(14) 0.0522(6) Uani 1 1 d .
H5A H 0.6442 0.2528 0.4677 0.078 Uiso 1 1 calc R
H5B H 0.5295 0.2608 0.5439 0.078 Uiso 1 1 calc R
H5C H 0.5648 0.3834 0.4811 0.078 Uiso 1 1 calc R
C6 C 0.56282(17) 0.54287(17) 0.25792(13) 0.0348(4) Uani 1 1 d .
C7 C 0.4410(2) 0.6415(2) 0.2738(2) 0.0584(6) Uani 1 1 d .
H7A H 0.3790 0.6394 0.2397 0.088 Uiso 1 1 calc R
H7B H 0.4566 0.7231 0.2532 0.088 Uiso 1 1 calc R
H7C H 0.4115 0.6238 0.3385 0.088 Uiso 1 1 calc R
C8 C 0.6592(2) 0.54915(19) 0.31314(16) 0.0458(5) Uani 1 1 d .
H8A H 0.6309 0.5266 0.3779 0.069 Uiso 1 1 calc R
H8B H 0.6693 0.6327 0.2951 0.069 Uiso 1 1 calc R
H8C H 0.7379 0.4921 0.3011 0.069 Uiso 1 1 calc R
C9 C 0.6116(3) 0.5797(2) 0.15504(15) 0.0547(6) Uani 1 1 d .
H9A H 0.5526 0.5766 0.1187 0.082 Uiso 1 1 calc R
H9B H 0.6906 0.5224 0.1440 0.082 Uiso 1 1 calc R
H9C H 0.6221 0.6631 0.1382 0.082 Uiso 1 1 calc R
C10 C 0.53860(18) 0.1076(2) 0.17239(17) 0.0475(5) Uani 1 1 d .
H10A H 0.5058 0.0747 0.2349 0.071 Uiso 1 1 calc R
H10B H 0.5395 0.0534 0.1360 0.071 Uiso 1 1 calc R
H10C H 0.4868 0.1896 0.1473 0.071 Uiso 1 1 calc R
C11 C 0.79333(17) -0.05613(16) 0.21744(13) 0.0340(4) Uani 1 1 d .
C12 C 0.7254(2) -0.1048(2) 0.31346(15) 0.0487(5) Uani 1 1 d .
H12A H 0.7236 -0.0534 0.3523 0.073 Uiso 1 1 calc R
H12B H 0.7690 -0.1896 0.3407 0.073 Uiso 1 1 calc R
H12C H 0.6413 -0.1017 0.3071 0.073 Uiso 1 1 calc R
C13 C 0.92912(18) -0.07070(19) 0.23151(15) 0.0433(5) Uani 1 1 d .
H13A H 0.9299 -0.0187 0.2693 0.065 Uiso 1 1 calc R
H13B H 0.9759 -0.0459 0.1726 0.065 Uiso 1 1 calc R
H13C H 0.9663 -0.1566 0.2614 0.065 Uiso 1 1 calc R
C14 C 0.7943(2) -0.14018(19) 0.15730(16) 0.0457(5) Uani 1 1 d .
H14A H 0.8362 -0.1115 0.0970 0.069 Uiso 1 1 calc R
H14B H 0.7098 -0.1369 0.1518 0.069 Uiso 1 1 calc R
H14C H 0.8375 -0.2248 0.1854 0.069 Uiso 1 1 calc R
C15 C 0.75494(19) 0.18602(18) 0.04005(13) 0.0389(4) Uani 1 1 d .
C16 C 0.7202(3) 0.1263(3) -0.02439(16) 0.0691(7) Uani 1 1 d .
H16A H 0.6319 0.1328 -0.0136 0.104 Uiso 1 1 calc R
H16B H 0.7654 0.0397 -0.0125 0.104 Uiso 1 1 calc R
H16C H 0.7414 0.1691 -0.0875 0.104 Uiso 1 1 calc R
C17 C 0.6879(2) 0.3264(2) 0.01350(14) 0.0503(5) Uani 1 1 d .
H17A H 0.5990 0.3368 0.0236 0.075 Uiso 1 1 calc R
H17B H 0.7118 0.3628 -0.0505 0.075 Uiso 1 1 calc R
H17C H 0.7110 0.3673 0.0509 0.075 Uiso 1 1 calc R
C18 C 0.8957(2) 0.1748(2) 0.02263(15) 0.0520(6) Uani 1 1 d .
H18A H 0.9405 0.0880 0.0385 0.078 Uiso 1 1 calc R
H18B H 0.9172 0.2169 0.0599 0.078 Uiso 1 1 calc R
H18C H 0.9178 0.2125 -0.0414 0.078 Uiso 1 1 calc R
C19 C 1.2303(2) 0.0092(2) 0.24936(18) 0.0523(6) Uani 1 1 d .
H19A H 1.3087 -0.0322 0.2199 0.063 Uiso 1 1 calc R
H19B H 1.1641 -0.0222 0.2405 0.063 Uiso 1 1 calc R
C20 C 1.2381(2) -0.0153(2) 0.34924(18) 0.0558(6) Uani 1 1 d .
H20A H 1.2522 -0.1044 0.3789 0.067 Uiso 1 1 calc R
H20B H 1.3079 0.0115 0.3575 0.067 Uiso 1 1 calc R
C21 C 1.1369(2) 0.0670(2) 0.47669(16) 0.0576(6) Uani 1 1 d .
H21A H 1.2165 0.0849 0.4738 0.069 Uiso 1 1 calc R
H21B H 1.1338 -0.0090 0.5257 0.069 Uiso 1 1 calc R
C22 C 1.0319(3) 0.1731(2) 0.49524(15) 0.0604(7) Uani 1 1 d .
H22A H 0.9522 0.1563 0.4968 0.072 Uiso 1 1 calc R
H22B H 1.0361 0.1857 0.5542 0.072 Uiso 1 1 calc R
C23 C 0.9577(3) 0.3934(2) 0.43113(16) 0.0589(6) Uani 1 1 d .
H23A H 0.9623 0.4093 0.4888 0.071 Uiso 1 1 calc R
H23B H 0.8734 0.3889 0.4302 0.071 Uiso 1 1 calc R
C24 C 0.9913(2) 0.4953(2) 0.35043(16) 0.0520(5) Uani 1 1 d .
H24A H 0.9331 0.5753 0.3523 0.062 Uiso 1 1 calc R
H24B H 1.0750 0.5007 0.3523 0.062 Uiso 1 1 calc R
C25 C 1.0494(2) 0.52957(19) 0.18803(15) 0.0473(5) Uani 1 1 d .
H25A H 1.1388 0.5034 0.1926 0.057 Uiso 1 1 calc R
H25B H 1.0210 0.6191 0.1808 0.057 Uiso 1 1 calc R
C26 C 1.0228(2) 0.4997(2) 0.10822(16) 0.0517(5) Uani 1 1 d .
H26A H 0.9338 0.5300 0.1028 0.062 Uiso 1 1 calc R
H26B H 1.0661 0.5427 0.0523 0.062 Uiso 1 1 calc R
C27 C 1.18750(19) 0.3199(2) 0.08351(14) 0.0500(5) Uani 1 1 d .
H27A H 1.2426 0.3471 0.1098 0.060 Uiso 1 1 calc R
H27B H 1.1998 0.3508 0.0168 0.060 Uiso 1 1 calc R
C28 C 1.2153(2) 0.1800(2) 0.11179(15) 0.0500(5) Uani 1 1 d .
H28A H 1.1563 0.1529 0.0893 0.060 Uiso 1 1 calc R
H28B H 1.2992 0.1440 0.0865 0.060 Uiso 1 1 calc R

loop_
_atom_site_aniso_label
_atom_site_aniso_U_11
_atom_site_aniso_U_22
_atom_site_aniso_U_33
_atom_site_aniso_U_23
_atom_site_aniso_U_13
_atom_site_aniso_U_12
Si1 0.0237(2) 0.0314(3) 0.0319(3) -0.0096(2) -0.00368(18) -0.00674(18)
Si2 0.0236(2) 0.0297(3) 0.0284(2) -0.0079(2) -0.00329(17) -0.00667(18)
Si3 0.0259(2) 0.0304(3) 0.0294(3) -0.0083(2) -0.00198(18) -0.00847(18)
Na1 0.0325(4) 0.0383(4) 0.0361(4) -0.0074(3) -0.0045(3) -0.0118(3)
O1 0.0403(7) 0.0436(8) 0.0459(8) -0.0116(7) -0.0062(6) -0.0079(6)
O2 0.0445(8) 0.0494(8) 0.0468(8) 0.0037(7) -0.0134(6) -0.0201(6)
O3 0.0614(10) 0.0486(8) 0.0448(8) -0.0034(7) -0.0117(7) -0.0189(7)
O4 0.0527(8) 0.0472(8) 0.0416(8) -0.0070(7) -0.0077(6) -0.0196(7)
O5 0.0394(7) 0.0506(8) 0.0373(7) -0.0054(6) -0.0047(6) -0.0166(6)
C1 0.0316(9) 0.0465(11) 0.0482(11) -0.0178(9) -0.0123(8) -0.0037(8)
C2 0.0333(9) 0.0381(10) 0.0347(9) -0.0115(8) 0.0033(7) -0.0116(7)
C3 0.114(2) 0.0615(15) 0.0523(14) -0.0213(13) 0.0339(14) -0.0576(16)
C4 0.0388(12) 0.0922(19) 0.0487(13) -0.0155(13) 0.0097(10) -0.0020(12)
C5 0.0537(13) 0.0655(14) 0.0313(10) -0.0044(10) -0.0048(9) -0.0152(11)
C6 0.0378(10) 0.0312(9) 0.0342(9) -0.0085(8) -0.0038(7) -0.0074(7)
C7 0.0503(13) 0.0383(11) 0.0837(18) -0.0216(12) -0.0098(12) 0.0000(9)
C8 0.0505(12) 0.0385(10) 0.0554(12) -0.0137(10) -0.0087(10) -0.0183(9)
C9 0.0863(17) 0.0388(11) 0.0383(11) -0.0060(9) 0.0015(11) -0.0249(11)
C10 0.0329(10) 0.0524(12) 0.0680(14) -0.0300(11) -0.0051(9) -0.0129(9)
C11 0.0358(9) 0.0303(9) 0.0340(9) -0.0075(8) 0.0015(7) -0.0101(7)
C12 0.0570(13) 0.0386(10) 0.0417(11) -0.0024(9) 0.0072(9) -0.0159(9)
C13 0.0384(10) 0.0373(10) 0.0472(11) -0.0054(9) -0.0083(8) -0.0036(8)
C14 0.0477(12) 0.0351(10) 0.0546(12) -0.0163(10) -0.0018(9) -0.0091(8)
C15 0.0510(11) 0.0354(10) 0.0284(9) -0.0096(8) -0.0042(8) -0.0076(8)
C16 0.114(2) 0.0640(15) 0.0373(12) -0.0191(12) -0.0163(13) -0.0235(15)
C17 0.0624(14) 0.0415(11) 0.0343(10) -0.0031(9) -0.0076(9) -0.0011(10)
C18 0.0538(13) 0.0443(11) 0.0404(11) -0.0030(9) 0.0141(9) -0.0081(9)
C19 0.0379(11) 0.0402(11) 0.0774(16) -0.0154(11) -0.0087(10) -0.0071(9)
C20 0.0385(11) 0.0420(11) 0.0753(16) 0.0036(11) -0.0126(11) -0.0094(9)
C21 0.0693(15) 0.0552(14) 0.0468(12) 0.0091(11) -0.0229(11) -0.0271(12)
C22 0.0869(18) 0.0661(15) 0.0332(11) 0.0030(11) -0.0109(11) -0.0414(14)
C23 0.0685(15) 0.0647(15) 0.0404(12) -0.0164(11) -0.0122(10) -0.0063(12)
C24 0.0601(14) 0.0469(12) 0.0566(13) -0.0195(11) -0.0173(11) -0.0123(10)
C25 0.0417(11) 0.0381(10) 0.0537(12) 0.0007(9) -0.0043(9) -0.0121(9)
C26 0.0499(12) 0.0498(12) 0.0450(12) 0.0024(10) -0.0095(9) -0.0108(10)
C27 0.0375(11) 0.0721(15) 0.0349(10) -0.0048(10) -0.0035(8) -0.0165(10)
C28 0.0357(11) 0.0752(15) 0.0445(11) -0.0281(11) -0.0020(8) -0.0110(10)

loop_
_atom_type_symbol
_atom_type_description
_atom_type_scat_dispersion_real
_atom_type_scat_dispersion_imag
_atom_type_scat_source
C C 0.0033 0.0016 'International Tables Vol C Tables 4.2.6.8 and 6.1.1.4'
H H 0.0000 0.0000 'International Tables Vol C Tables 4.2.6.8 and 6.1.1.4'
Na Na 0.0362 0.0249 'International Tables Vol C Tables 4.2.6.8 and 6.1.1.4'
O O 0.0106 0.0060 'International Tables Vol C Tables 4.2.6.8 and 6.1.1.4'
Si Si 0.0817 0.0704 'International Tables Vol C Tables 4.2.6.8 and 6.1.1.4'

loop_
_geom_angle_atom_site_label_1
_geom_angle_atom_site_label_2
_geom_angle_atom_site_label_3
_geom_angle
Si3 Si1 Si2 104.66(2)
Si3 Si1 Na1 123.71(3)
Si2 Si1 Na1 129.65(3)
C1 Si2 C2 103.85(9)
C1 Si2 C6 102.87(9)
C2 Si2 C6 113.68(8)
C1 Si2 Si1 118.93(7)
C2 Si2 Si1 108.53(6)
C6 Si2 Si1 109.07(6)
C10 Si3 C11 102.75(9)
C10 Si3 C15 103.98(10)
C11 Si3 C15 112.47(8)
C10 Si3 Si1 119.59(7)
C11 Si3 Si1 108.35(6)
C15 Si3 Si1 109.63(6)
O1 Na1 O4 114.60(6)
O1 Na1 O5 67.92(5)
O4 Na1 O5 69.22(5)
O1 Na1 O3 106.31(6)
O4 Na1 O3 65.52(5)
O5 Na1 O3 125.89(5)
O1 Na1 O2 65.37(5)
O4 Na1 O2 126.82(6)
O5 Na1 O2 132.89(6)
O3 Na1 O2 64.36(5)
O1 Na1 Si1 128.01(4)
O4 Na1 Si1 105.85(4)
O5 Na1 Si1 99.66(4)
O3 Na1 Si1 119.77(5)
O2 Na1 Si1 113.42(4)
C19 O1 C28 114.39(18)
C19 O1 Na1 111.51(12)
C28 O1 Na1 111.47(11)
C21 O2 C20 113.07(18)
C21 O2 Na1 115.75(13)
C20 O2 Na1 114.06(12)
C23 O3 C22 114.77(19)
C23 O3 Na1 105.22(12)
C22 O3 Na1 107.15(13)
C24 O4 C25 114.71(17)
C24 O4 Na1 118.56(12)
C25 O4 Na1 114.28(13)
C27 O5 C26 115.22(16)
C27 O5 Na1 112.99(11)
C26 O5 Na1 110.04(12)
Si2 C1 H1A 109.5
Si2 C1 H1B 109.5
H1A C1 H1B 109.5
Si2 C1 H1C 109.5
H1A C1 H1C 109.5
H1B C1 H1C 109.5
C4 C2 C3 108.3(2)
C4 C2 C5 107.99(18)
C3 C2 C5 106.8(2)
C4 C2 Si2 113.94(14)
C3 C2 Si2 107.08(14)
C5 C2 Si2 112.36(13)
C2 C3 H3A 109.5
C2 C3 H3B 109.5
H3A C3 H3B 109.5
C2 C3 H3C 109.5
H3A C3 H3C 109.5
H3B C3 H3C 109.5
C2 C4 H4A 109.5
C2 C4 H4B 109.5
H4A C4 H4B 109.5
C2 C4 H4C 109.5
H4A C4 H4C 109.5
H4B C4 H4C 109.5
C2 C5 H5A 109.5
C2 C5 H5B 109.5
H5A C5 H5B 109.5
C2 C5 H5C 109.5
H5A C5 H5C 109.5
H5B C5 H5C 109.5
C8 C6 C9 107.75(17)
C8 C6 C7 107.94(18)
C9 C6 C7 107.77(18)
C8 C6 Si2 111.76(13)
C9 C6 Si2 106.90(13)
C7 C6 Si2 114.46(14)
C6 C7 H7A 109.5
C6 C7 H7B 109.5
H7A C7 H7B 109.5
C6 C7 H7C 109.5
H7A C7 H7C 109.5
H7B C7 H7C 109.5
C6 C8 H8A 109.5
C6 C8 H8B 109.5
H8A C8 H8B 109.5
C6 C8 H8C 109.5
H8A C8 H8C 109.5
H8B C8 H8C 109.5
C6 C9 H9A 109.5
C6 C9 H9B 109.5
H9A C9 H9B 109.5
C6 C9 H9C 109.5
H9A C9 H9C 109.5
H9B C9 H9C 109.5
Si3 C10 H10A 109.5
Si3 C10 H10B 109.5
H10A C10 H10B 109.5
Si3 C10 H10C 109.5
H10A C10 H10C 109.5
H10B C10 H10C 109.5
C14 C11 C13 108.60(16)
C14 C11 C12 108.06(16)
C13 C11 C12 106.99(16)
C14 C11 Si3 113.84(13)
C13 C11 Si3 112.43(12)
C12 C11 Si3 106.61(13)
C11 C12 H12A 109.5
C11 C12 H12B 109.5
H12A C12 H12B 109.5
C11 C12 H12C 109.5
H12A C12 H12C 109.5
H12B C12 H12C 109.5
C11 C13 H13A 109.5
C11 C13 H13B 109.5
H13A C13 H13B 109.5
C11 C13 H13C 109.5
H13A C13 H13C 109.5
H13B C13 H13C 109.5
C11 C14 H14A 109.5
C11 C14 H14B 109.5
H14A C14 H14B 109.5
C11 C14 H14C 109.5
H14A C14 H14C 109.5
H14B C14 H14C 109.5
C18 C15 C16 109.09(19)
C18 C15 C17 107.34(17)
C16 C15 C17 107.46(18)
C18 C15 Si3 111.10(13)
C16 C15 Si3 113.99(15)
C17 C15 Si3 107.57(13)
C15 C16 H16A 109.5
C15 C16 H16B 109.5
H16A C16 H16B 109.5
C15 C16 H16C 109.5
H16A C16 H16C 109.5
H16B C16 H16C 109.5
C15 C17 H17A 109.5
C15 C17 H17B 109.5
H17A C17 H17B 109.5
C15 C17 H17C 109.5
H17A C17 H17C 109.5
H17B C17 H17C 109.5
C15 C18 H18A 109.5
C15 C18 H18B 109.5
H18A C18 H18B 109.5
C15 C18 H18C 109.5
H18A C18 H18C 109.5
H18B C18 H18C 109.5
O1 C19 C20 107.11(19)
O1 C19 H19A 110.3
C20 C19 H19A 110.3
O1 C19 H19B 110.3
C20 C19 H19B 110.3
H19A C19 H19B 108.5
O2 C20 C19 109.58(17)
O2 C20 H20A 109.8
C19 C20 H20A 109.8
O2 C20 H20B 109.8
C19 C20 H20B 109.8
H20A C20 H20B 108.2
O2 C21 C22 107.72(18)
O2 C21 H21A 110.2
C22 C21 H21A 110.2
O2 C21 H21B 110.2
C22 C21 H21B 110.2
H21A C21 H21B 108.5
O3 C22 C21 106.68(19)
O3 C22 H22A 110.4
C21 C22 H22A 110.4
O3 C22 H22B 110.4
C21 C22 H22B 110.4
H22A C22 H22B 108.6
O3 C23 C24 106.34(19)
O3 C23 H23A 110.5
C24 C23 H23A 110.5
O3 C23 H23B 110.5
C24 C23 H23B 110.5
H23A C23 H23B 108.7
O4 C24 C23 107.66(18)
O4 C24 H24A 110.2
C23 C24 H24A 110.2
O4 C24 H24B 110.2
C23 C24 H24B 110.2
H24A C24 H24B 108.5
O4 C25 C26 108.11(17)
O4 C25 H25A 110.1
C26 C25 H25A 110.1
O4 C25 H25B 110.1
C26 C25 H25B 110.1
H25A C25 H25B 108.4
O5 C26 C25 112.19(16)
O5 C26 H26A 109.2
C25 C26 H26A 109.2
O5 C26 H26B 109.2
C25 C26 H26B 109.2
H26A C26 H26B 107.9
O5 C27 C28 107.26(17)
O5 C27 H27A 110.3
C28 C27 H27A 110.3
O5 C27 H27B 110.3
C28 C27 H27B 110.3
H27A C27 H27B 108.5
O1 C28 C27 107.01(18)
O1 C28 H28A 110.3
C27 C28 H28A 110.3
O1 C28 H28B 110.3
C27 C28 H28B 110.3
H28A C28 H28B 108.6

loop_
_geom_bond_atom_site_label_1
_geom_bond_atom_site_label_2
_geom_bond_distance
Si1 Si3 2.3685(7)
Si1 Si2 2.3728(6)
Si1 Na1 3.0744(8)
Si2 C1 1.8959(19)
Si2 C2 1.9436(19)
Si2 C6 1.9448(19)
Si3 C10 1.8961(19)
Si3 C11 1.9467(18)
Si3 C15 1.9463(19)
Na1 O1 2.4295(15)
Na1 O4 2.4361(16)
Na1 O5 2.4844(15)
Na1 O3 2.5115(17)
Na1 O2 2.5816(15)
O1 C19 1.422(3)
O1 C28 1.431(3)
O2 C21 1.424(3)
O2 C20 1.432(3)
O3 C23 1.410(3)
O3 C22 1.424(3)
O4 C24 1.413(3)
O4 C25 1.419(2)
O5 C27 1.411(2)
O5 C26 1.454(3)
C1 H1A 0.9600
C1 H1B 0.9600
C1 H1C 0.9600
C2 C4 1.529(3)
C2 C3 1.530(3)
C2 C5 1.529(3)
C3 H3A 0.9600
C3 H3B 0.9600
C3 H3C 0.9600
C4 H4A 0.9600
C4 H4B 0.9600
C4 H4C 0.9600
C5 H5A 0.9600
C5 H5B 0.9600
C5 H5C 0.9600
C6 C8 1.529(3)
C6 C9 1.535(3)
C6 C7 1.536(3)
C7 H7A 0.9600
C7 H7B 0.9600
C7 H7C 0.9600
C8 H8A 0.9600
C8 H8B 0.9600
C8 H8C 0.9600
C9 H9A 0.9600
C9 H9B 0.9600
C9 H9C 0.9600
C10 H10A 0.9600
C10 H10B 0.9600
C10 H10C 0.9600
C11 C14 1.533(3)
C11 C13 1.538(3)
C11 C12 1.543(3)
C12 H12A 0.9600
C12 H12B 0.9600
C12 H12C 0.9600
C13 H13A 0.9600
C13 H13B 0.9600
C13 H13C 0.9600
C14 H14A 0.9600
C14 H14B 0.9600
C14 H14C 0.9600
C15 C18 1.530(3)
C15 C16 1.531(3)
C15 C17 1.539(3)
C16 H16A 0.9600
C16 H16B 0.9600
C16 H16C 0.9600
C17 H17A 0.9600
C17 H17B 0.9600
C17 H17C 0.9600
C18 H18A 0.9600
C18 H18B 0.9600
C18 H18C 0.9600
C19 C20 1.482(4)
C19 H19A 0.9700
C19 H19B 0.9700
C20 H20A 0.9700
C20 H20B 0.9700
C21 C22 1.489(4)
C21 H21A 0.9700
C21 H21B 0.9700
C22 H22A 0.9700
C22 H22B 0.9700
C23 C24 1.501(3)
C23 H23A 0.9700
C23 H23B 0.9700
C24 H24A 0.9700
C24 H24B 0.9700
C25 C26 1.473(3)
C25 H25A 0.9700
C25 H25B 0.9700
C26 H26A 0.9700
C26 H26B 0.9700
C27 C28 1.498(3)
C27 H27A 0.9700
C27 H27B 0.9700
C28 H28A 0.9700
C28 H28B 0.9700
